data_4023173
loop_
_publ_author_name
'G. B. W. L. Ligthart'
'Dawei Guo'
'A. L. Spek'
'Huub Kooijman'
'Han Zuilhof'
'Rint P. Sijbesma'

_publ_contact_author_address
;   Bijvoet Center for Biomolecular Research
    Crystal and Structural Chemistry
    Utrecht University
    Padualaan 8
    3584 CH Utrecht
    The Netherlands
;
_publ_contact_author_email a.l.spek@chem.uu.nl
_publ_contact_author_fax '+31 30 2533940'
_publ_contact_author_name '   Prof. Dr. A.L. Spek'
_publ_contact_author_phone '+31 30 2532538'
_publ_section_title
;
 Ureidobenzotriazine Multiple H-Bonding Arrays: The Importance
 of Geometrical Details on the Stability of H-Bonds
;
_journal_name_full 'Journal of Organic Chemistry'
_journal_page_first 111
_journal_page_last 117
_journal_paper_doi 10.1021/jo7019338
_journal_volume 73
_journal_year 2008
_chemical_compound_source 'see text'
_chemical_formula_moiety 'C12 H15 N5 O2'
_chemical_formula_sum 'C12 H15 N5 O2'
_chemical_formula_weight 261.29
_chemical_name_systematic ?
_space_group_IT_number 14
_symmetry_cell_setting monoclinic
_symmetry_Int_Tables_number 14
_symmetry_space_group_name_Hall '-P 2ybc'
_symmetry_space_group_name_H-M 'P 1 21/c 1'
_atom_sites_solution_hydrogens geom
_atom_sites_solution_primary direct
_atom_sites_solution_secondary difmap
_audit_creation_date 'Jun 20 13:38:47 2007'
_audit_creation_method 'PLATON <TABLE ACC> option'
_cell_angle_alpha 90
_cell_angle_beta 110.518(10)
_cell_angle_gamma 90
_cell_formula_units_Z 8
_cell_length_a 10.9164(10)
_cell_length_b 19.4699(10)
_cell_length_c 12.785(3)
_cell_measurement_reflns_used 40516
_cell_measurement_temperature 150
_cell_measurement_theta_max 27.5
_cell_measurement_theta_min 1.0
_cell_volume 2545.0(7)
_computing_cell_refinement COLLECT'
_computing_data_collection COLLECT
_computing_data_reduction DENZO
_computing_publication_material 'PLATON (Spek, 2003)'
_computing_structure_refinement 'SHELXL-97 (Sheldrick, 1997)'
_computing_structure_solution SHELXS-86
_diffrn_ambient_temperature 150
_diffrn_measured_fraction_theta_full 0.999
_diffrn_measured_fraction_theta_max 0.999
_diffrn_measurement_device_type 'Nonius KappaCCD'
_diffrn_measurement_method 'Omega & Phi scans'
_diffrn_radiation_monochromator graphite
_diffrn_radiation_probe x-ray
_diffrn_radiation_source 'Rotating Anode'
_diffrn_radiation_type MoK\a
_diffrn_radiation_wavelength 0.71073
_diffrn_reflns_av_R_equivalents 0.0529
_diffrn_reflns_av_sigmaI/netI 0.0263
_diffrn_reflns_limit_h_max 14
_diffrn_reflns_limit_h_min -14
_diffrn_reflns_limit_k_max 25
_diffrn_reflns_limit_k_min -25
_diffrn_reflns_limit_l_max 16
_diffrn_reflns_limit_l_min -16
_diffrn_reflns_number 68037
_diffrn_reflns_reduction_process
;
;
_diffrn_reflns_theta_full 27.45
_diffrn_reflns_theta_max 27.45
_diffrn_reflns_theta_min 1.99
_exptl_absorpt_coefficient_mu 0.098
_exptl_absorpt_correction_type none
_exptl_crystal_colour yellow
_exptl_crystal_density_diffrn 1.364
_exptl_crystal_density_method 'Not Measured'
_exptl_crystal_description block
_exptl_crystal_F_000 1104
_exptl_crystal_size_max 0.300
_exptl_crystal_size_mid 0.300
_exptl_crystal_size_min 0.200
_refine_diff_density_max 0.219
_refine_diff_density_min -0.234
_refine_diff_density_rms 0.038
_refine_ls_extinction_method none
_refine_ls_goodness_of_fit_ref 1.032
_refine_ls_hydrogen_treatment mixed
_refine_ls_matrix_type full
_refine_ls_number_parameters 373
_refine_ls_number_reflns 5814
_refine_ls_number_restraints 0
_refine_ls_restrained_S_all 1.032
_refine_ls_R_factor_all 0.0649
_refine_ls_R_factor_gt 0.0409
_refine_ls_shift/su_max 0.000
_refine_ls_shift/su_mean 0.000
_refine_ls_structure_factor_coef Fsqd
_refine_ls_weighting_details 'calc w=1/[\s^2^(Fo^2^)+(0.0613P)^2^+0.2843P] where P=(Fo^2^+2Fc^2^)/3'
_refine_ls_weighting_scheme calc
_refine_ls_wR_factor_gt 0.1002
_refine_ls_wR_factor_ref 0.1128
_reflns_number_gt 4205
_reflns_number_total 5814
_reflns_threshold_expression I>2\s(I)
_cod_data_source_file jo7019338-File001.cif
_cod_data_source_block s2724a
_cod_depositor_comments
;
The following automatic conversions were performed:
'_symmetry_cell_setting' value 'Monoclinic' changed to 'monoclinic'
according to '/home/saulius/struct/CIF-dictionaries/cif_core.dic'
dictionary named 'cif_core.dic' version 2.4.1 from 2010-06-29.

Automatic conversion script
Id: cif_fix_enum 1527 2010-12-29 10:47:43Z saulius 
;
_cod_original_sg_symbol_H-M 'P 21/c'
_cod_database_code 4023173

loop_
_symmetry_equiv_pos_site_id
_symmetry_equiv_pos_as_xyz
1 x,y,z
2 -x,1/2+y,1/2-z
3 -x,-y,-z
4 x,1/2-y,1/2+z

loop_
_atom_site_aniso_label
_atom_site_aniso_U_11
_atom_site_aniso_U_22
_atom_site_aniso_U_33
_atom_site_aniso_U_23
_atom_site_aniso_U_13
_atom_site_aniso_U_12
O101 0.0551(6) 0.0608(6) 0.0264(5) 0.0004(4) 0.0015(4) -0.0145(5)
O102 0.0381(5) 0.0588(6) 0.0426(6) -0.0056(5) 0.0067(4) -0.0093(5)
N101 0.0400(6) 0.0350(6) 0.0269(5) -0.0025(4) 0.0080(4) -0.0039(5)
N102 0.0387(6) 0.0334(6) 0.0291(5) -0.0001(4) 0.0068(4) -0.0040(5)
N103 0.0385(6) 0.0311(5) 0.0305(5) 0.0018(4) 0.0099(4) 0.0031(4)
N104 0.0369(6) 0.0332(6) 0.0331(6) 0.0034(5) 0.0044(5) -0.0027(5)
N105 0.0349(8) 0.0365(10) 0.0320(8) 0.0077(8) 0.0024(6) -0.0026(8)
C101 0.0383(6) 0.0297(6) 0.0340(7) -0.0041(5) 0.0165(5) -0.0004(5)
C102 0.0422(7) 0.0417(7) 0.0407(7) -0.0099(6) 0.0151(6) -0.0054(6)
C103 0.0468(8) 0.0420(8) 0.0591(9) -0.0100(7) 0.0270(7) -0.0115(6)
C104 0.0533(8) 0.0376(7) 0.0594(9) 0.0017(6) 0.0352(8) -0.0023(6)
C105 0.0471(7) 0.0360(7) 0.0409(7) 0.0033(6) 0.0225(6) 0.0063(6)
C106 0.0363(6) 0.0265(6) 0.0344(7) -0.0026(5) 0.0156(5) 0.0039(5)
C107 0.0347(6) 0.0268(6) 0.0294(6) -0.0010(5) 0.0086(5) 0.0024(5)
C108 0.0322(7) 0.0462(8) 0.0341(7) -0.0040(6) 0.0069(5) 0.0012(6)
C109 0.0360(8) 0.0357(9) 0.0335(9) 0.0050(7) 0.0043(7) 0.0011(7)
C110 0.0347(8) 0.0387(9) 0.0350(9) 0.0050(7) 0.0091(7) 0.0003(7)
C111 0.0389(10) 0.0364(12) 0.0329(10) 0.0036(10) 0.0059(7) 0.0017(9)
C112 0.0567(13) 0.0517(14) 0.0377(13) -0.0017(11) 0.0088(11) 0.0040(10)
O201 0.0527(6) 0.0549(6) 0.0294(5) 0.0060(4) -0.0021(4) -0.0107(5)
O202 0.0396(5) 0.0444(5) 0.0442(6) 0.0065(4) 0.0040(4) -0.0087(4)
N201 0.0398(6) 0.0363(6) 0.0276(5) -0.0017(4) 0.0075(5) -0.0016(5)
N202 0.0360(6) 0.0350(6) 0.0316(6) -0.0014(4) 0.0087(5) -0.0019(5)
N203 0.0352(5) 0.0351(6) 0.0310(5) -0.0018(4) 0.0083(4) -0.0005(4)
N204 0.0364(6) 0.0355(6) 0.0350(6) 0.0027(5) 0.0080(5) -0.0032(5)
N205 0.0356(6) 0.0414(6) 0.0338(6) 0.0017(5) 0.0052(5) -0.0057(5)
C201 0.0371(6) 0.0305(6) 0.0302(6) -0.0040(5) 0.0122(5) 0.0001(5)
C202 0.0386(7) 0.0402(7) 0.0324(7) -0.0041(5) 0.0055(5) -0.0029(6)
C203 0.0387(7) 0.0403(7) 0.0425(8) -0.0061(6) 0.0146(6) -0.0069(6)
C204 0.0456(7) 0.0366(7) 0.0364(7) -0.0019(5) 0.0189(6) -0.0018(6)
C205 0.0413(7) 0.0367(7) 0.0295(6) -0.0019(5) 0.0117(5) 0.0003(6)
C206 0.0347(6) 0.0301(6) 0.0289(6) -0.0053(5) 0.0108(5) 0.0012(5)
C207 0.0340(6) 0.0307(6) 0.0300(6) -0.0033(5) 0.0096(5) 0.0012(5)
C208 0.0341(6) 0.0321(6) 0.0356(7) -0.0022(5) 0.0075(5) 0.0004(5)
C209 0.0343(7) 0.0366(7) 0.0346(7) 0.0019(5) 0.0070(5) -0.0001(5)
C210 0.0314(6) 0.0344(7) 0.0381(7) 0.0026(5) 0.0102(5) -0.0013(5)
C211 0.0356(6) 0.0409(7) 0.0353(7) 0.0024(5) 0.0111(5) 0.0001(6)
C212 0.0515(8) 0.0600(9) 0.0407(8) -0.0053(7) 0.0160(7) -0.0026(7)

loop_
_atom_site_label
_atom_site_type_symbol
_atom_site_thermal_displace_type
_atom_site_fract_x
_atom_site_fract_y
_atom_site_fract_z
_atom_site_occupancy
_atom_site_U_iso_or_equiv
_atom_site_calc_flag
_atom_site_refinement_flags
O101 O Uani 0.02172(10) 0.24980(5) 0.25479(7) 1.000 0.0508(3) . .
O102 O Uani 0.57021(9) 0.35286(5) 0.65469(8) 1.000 0.0485(3) . .
N101 N Uani 0.09031(10) 0.24219(5) 0.35578(8) 1.000 0.0350(3) . .
N102 N Uani 0.19556(10) 0.28020(5) 0.39734(8) 1.000 0.0351(3) . .
N103 N Uani 0.24112(10) 0.22773(5) 0.57825(8) 1.000 0.0340(3) . .
N104 N Uani 0.37424(10) 0.31219(5) 0.54284(9) 1.000 0.0365(3) . .
N105 N Uani 0.47387(16) 0.26574(10) 0.72367(14) 0.800 0.0370(5) . .
C101 C Uani 0.05198(12) 0.19377(6) 0.42037(10) 1.000 0.0330(4) . .
C102 C Uani -0.05813(13) 0.15244(7) 0.37144(12) 1.000 0.0414(4) . .
C103 C Uani -0.08888(14) 0.10551(7) 0.43818(13) 1.000 0.0471(5) . .
C104 C Uani -0.01309(14) 0.09989(7) 0.55149(13) 1.000 0.0460(5) . .
C105 C Uani 0.09478(13) 0.14049(6) 0.59968(12) 1.000 0.0395(4) . .
C106 C Uani 0.13094(11) 0.18846(6) 0.53322(10) 1.000 0.0316(4) . .
C107 C Uani 0.26650(11) 0.27023(6) 0.50853(10) 1.000 0.0310(3) . .
C108 C Uani 0.47833(12) 0.31323(7) 0.64428(11) 1.000 0.0388(4) . .
C109 C Uani 0.58645(15) 0.25307(9) 0.82475(13) 0.800 0.0372(5) . .
C110 C Uani 0.59021(15) 0.29613(9) 0.92439(13) 0.800 0.0370(5) . .
C111 C Uani 0.7053(2) 0.27643(12) 1.02850(16) 0.800 0.0379(6) . .
C112 C Uani 0.7164(3) 0.32218(13) 1.1269(2) 0.800 0.0508(8) . .
N305 N Uiso 0.4743(7) 0.2921(3) 0.7256(6) 0.200 0.0288(19) . .
C309 C Uiso 0.5868(6) 0.2991(4) 0.8339(6) 0.200 0.0377(14) . .
C310 C Uiso 0.5907(6) 0.2420(4) 0.9115(5) 0.200 0.0369(14) . .
C311 C Uiso 0.7077(9) 0.2500(4) 1.0241(8) 0.200 0.034(2) . .
C312 C Uiso 0.6977(11) 0.3089(6) 1.0916(9) 0.200 0.047(3) . .
O201 O Uani 0.99015(10) 0.48532(5) 0.75462(7) 1.000 0.0501(3) . .
O202 O Uani 0.40603(9) 0.40175(5) 0.38060(8) 1.000 0.0456(3) . .
N201 N Uani 0.91034(10) 0.49869(5) 0.65904(8) 1.000 0.0357(3) . .
N202 N Uani 0.80042(10) 0.46407(5) 0.62294(8) 1.000 0.0350(3) . .
N203 N Uani 0.73718(10) 0.52458(5) 0.44709(8) 1.000 0.0347(3) . .
N204 N Uani 0.60736(10) 0.43991(6) 0.48726(9) 1.000 0.0368(3) . .
N205 N Uani 0.50320(11) 0.48102(6) 0.30618(9) 1.000 0.0388(3) . .
C201 C Uani 0.94277(12) 0.54881(6) 0.59393(10) 1.000 0.0325(3) . .
C202 C Uani 1.06164(12) 0.58427(7) 0.63533(11) 1.000 0.0389(4) . .
C203 C Uani 1.09028(13) 0.63155(7) 0.56778(11) 1.000 0.0404(4) . .
C204 C Uani 1.00160(12) 0.64369(7) 0.45963(11) 1.000 0.0383(4) . .
C205 C Uani 0.88484(12) 0.60915(6) 0.41939(10) 1.000 0.0360(4) . .
C206 C Uani 0.85239(11) 0.56002(6) 0.48651(10) 1.000 0.0313(3) . .
C207 C Uani 0.71826(11) 0.47952(6) 0.51673(10) 1.000 0.0320(3) . .
C208 C Uani 0.49909(12) 0.43999(6) 0.38788(10) 1.000 0.0352(4) . .
C209 C Uani 0.39369(12) 0.48938(7) 0.20171(10) 1.000 0.0365(4) . .
C210 C Uani 0.40621(12) 0.44664(6) 0.10671(10) 1.000 0.0352(4) . .
C211 C Uani 0.30365(12) 0.46577(7) -0.00528(10) 1.000 0.0376(4) . .
C212 C Uani 0.31310(15) 0.42458(8) -0.10262(12) 1.000 0.0508(5) . .
H109 H Uiso 0.14450 0.13630 0.67700 1.000 0.0470 calc R
H110 H Uiso 0.66720 0.26190 0.80830 0.800 0.0450 calc .
H111 H Uiso 0.58670 0.20400 0.84490 0.800 0.0450 calc .
H112 H Uiso 0.50760 0.28980 0.93890 0.800 0.0440 calc .
H113 H Uiso 0.59730 0.34520 0.90730 0.800 0.0440 calc .
H114 H Uiso 0.69470 0.22820 1.04840 0.800 0.0450 calc .
H115 H Uiso 0.78720 0.27950 1.01190 0.800 0.0450 calc .
H116 H Uiso 0.72390 0.37020 1.10670 0.800 0.0610 calc .
H117 H Uiso 0.79410 0.30930 1.19050 0.800 0.0610 calc .
H118 H Uiso 0.63830 0.31670 1.14720 0.800 0.0610 calc .
H104 H Uiso 0.3810(13) 0.3395(7) 0.4925(12) 1.000 0.0440 . .
H105 H Uiso 0.40120 0.24260 0.71280 0.800 0.0440 calc .
H106 H Uiso -0.10980 0.15680 0.29460 1.000 0.0500 calc R
H107 H Uiso -0.16260 0.07640 0.40710 1.000 0.0560 calc R
H108 H Uiso -0.03680 0.06720 0.59620 1.000 0.0550 calc R
H305 H Uiso 0.40290 0.27090 0.72530 0.200 0.0350 calc .
H310 H Uiso 0.66970 0.29990 0.81870 0.200 0.0450 calc .
H311 H Uiso 0.57910 0.34320 0.86960 0.200 0.0450 calc .
H312 H Uiso 0.59910 0.19780 0.87610 0.200 0.0440 calc .
H313 H Uiso 0.50780 0.24100 0.92650 0.200 0.0440 calc .
H314 H Uiso 0.71440 0.20760 1.06860 0.200 0.0410 calc .
H315 H Uiso 0.78940 0.25430 1.00760 0.200 0.0410 calc .
H316 H Uiso 0.71450 0.35120 1.05750 0.200 0.0560 calc .
H317 H Uiso 0.76230 0.30420 1.16720 0.200 0.0560 calc .
H318 H Uiso 0.60970 0.31060 1.09550 0.200 0.0560 calc .
H204 H Uiso 0.6001(14) 0.4144(7) 0.5395(12) 1.000 0.0440 . .
H205 H Uiso 0.5715(14) 0.5071(8) 0.3228(12) 1.000 0.0470 . .
H206 H Uiso 1.12120 0.57580 0.70870 1.000 0.0470 calc R
H207 H Uiso 1.17040 0.65620 0.59430 1.000 0.0480 calc R
H208 H Uiso 1.02270 0.67640 0.41340 1.000 0.0460 calc R
H209 H Uiso 0.82570 0.61830 0.34610 1.000 0.0430 calc R
H210 H Uiso 0.38660 0.53840 0.17990 1.000 0.0440 calc R
H211 H Uiso 0.31200 0.47640 0.21380 1.000 0.0440 calc R
H212 H Uiso 0.39680 0.39740 0.12190 1.000 0.0420 calc R
H213 H Uiso 0.49440 0.45340 0.10290 1.000 0.0420 calc R
H214 H Uiso 0.21570 0.45900 -0.00090 1.000 0.0450 calc R
H215 H Uiso 0.31290 0.51510 -0.01960 1.000 0.0450 calc R
H216 H Uiso 0.39950 0.43140 -0.10830 1.000 0.0760 calc R
H217 H Uiso 0.24530 0.43990 -0.17180 1.000 0.0760 calc R
H218 H Uiso 0.30060 0.37570 -0.09070 1.000 0.0760 calc R

loop_
_atom_type_symbol
_atom_type_description
_atom_type_scat_dispersion_real
_atom_type_scat_dispersion_imag
_atom_type_scat_source
O O 0.0106 0.0060 'International Tables Vol C Tables 4.2.6.8 and 6.1.1.4'
N N 0.0061 0.0033 'International Tables Vol C Tables 4.2.6.8 and 6.1.1.4'
H H 0.0000 0.0000 'International Tables Vol C Tables 4.2.6.8 and 6.1.1.4'
C C 0.0033 0.0016 'International Tables Vol C Tables 4.2.6.8 and 6.1.1.4'

loop_
_geom_angle_atom_site_label_1
_geom_angle_atom_site_label_2
_geom_angle_atom_site_label_3
_geom_angle
_geom_angle_site_symmetry_1
_geom_angle_site_symmetry_2
_geom_angle_site_symmetry_3
_geom_angle_publ_flag
O101 N101 N102 118.19(10) . . . yes
O101 N101 C101 119.31(11) . . . yes
N102 N101 C101 122.50(10) . . . yes
N101 N102 C107 115.81(10) . . . yes
C106 N103 C107 115.39(10) . . . yes
C107 N104 C108 129.39(11) . . . yes
C108 N105 C109 121.77(16) . . . yes
C107 N104 H104 114.8(10) . . . no
C108 N104 H104 115.7(10) . . . no
C108 N105 H105 119.00 . . . no
C109 N105 H105 119.00 . . . no
C108 N305 C309 122.1(7) . . . yes
O201 N201 C201 119.19(11) . . . yes
N202 N201 C201 122.53(10) . . . yes
O201 N201 N202 118.27(10) . . . yes
N201 N202 C207 115.82(10) . . . yes
C206 N203 C207 115.42(10) . . . yes
C207 N204 C208 129.18(11) . . . yes
C108 N305 H305 119.00 . . . no
C208 N205 C209 123.05(12) . . . yes
C309 N305 H305 119.00 . . . no
C208 N204 H204 115.4(10) . . . no
C207 N204 H204 115.2(10) . . . no
C209 N205 H205 121.3(10) . . . no
C208 N205 H205 115.1(10) . . . no
N101 C101 C106 116.79(11) . . . yes
C102 C101 C106 122.69(12) . . . no
N101 C101 C102 120.51(11) . . . yes
C101 C102 C103 117.71(13) . . . no
C102 C103 C104 120.82(14) . . . no
C103 C104 C105 121.55(14) . . . no
C104 C105 C106 119.27(13) . . . no
N103 C106 C105 120.45(11) . . . yes
C101 C106 C105 117.94(12) . . . no
N103 C106 C101 121.61(11) . . . yes
N102 C107 N103 127.89(11) . . . yes
N102 C107 N104 110.86(10) . . . yes
N103 C107 N104 121.25(11) . . . yes
N104 C108 N305 124.6(4) . . . yes
N104 C108 N105 116.45(13) . . . yes
O102 C108 N105 124.98(14) . . . yes
O102 C108 N104 118.43(12) . . . yes
O102 C108 N305 114.8(4) . . . yes
N105 C109 C110 114.70(15) . . . yes
C109 C110 C111 111.49(15) . . . no
C110 C111 C112 112.31(19) . . . no
C103 C102 H106 121.00 . . . no
C101 C102 H106 121.00 . . . no
C104 C103 H107 120.00 . . . no
C102 C103 H107 120.00 . . . no
C105 C104 H108 119.00 . . . no
C103 C104 H108 119.00 . . . no
C104 C105 H109 120.00 . . . no
C106 C105 H109 120.00 . . . no
H110 C109 H111 108.00 . . . no
C110 C109 H110 109.00 . . . no
C110 C109 H111 109.00 . . . no
N105 C109 H111 109.00 . . . no
N105 C109 H110 109.00 . . . no
C109 C110 H112 109.00 . . . no
H112 C110 H113 108.00 . . . no
C111 C110 H113 109.00 . . . no
C111 C110 H112 109.00 . . . no
C109 C110 H113 109.00 . . . no
C110 C111 H114 109.00 . . . no
C112 C111 H114 109.00 . . . no
C110 C111 H115 109.00 . . . no
H114 C111 H115 108.00 . . . no
C112 C111 H115 109.00 . . . no
C111 C112 H118 109.00 . . . no
H116 C112 H117 110.00 . . . no
H117 C112 H118 109.00 . . . no
C111 C112 H116 109.00 . . . no
H116 C112 H118 110.00 . . . no
C111 C112 H117 109.00 . . . no
N305 C309 C310 111.8(6) . . . yes
C309 C310 C311 111.4(6) . . . no
C310 C311 C312 114.6(8) . . . no
C202 C201 C206 122.38(12) . . . no
N201 C201 C202 120.72(11) . . . yes
N201 C201 C206 116.88(11) . . . yes
C201 C202 C203 118.61(12) . . . no
C202 C203 C204 120.21(13) . . . no
C203 C204 C205 121.11(12) . . . no
C204 C205 C206 120.18(12) . . . no
N203 C206 C205 120.86(11) . . . yes
N203 C206 C201 121.63(11) . . . yes
C201 C206 C205 117.51(11) . . . no
N202 C207 N204 110.86(10) . . . yes
N202 C207 N203 127.72(12) . . . yes
N203 C207 N204 121.41(11) . . . yes
N204 C208 N205 117.65(12) . . . yes
O202 C208 N204 118.54(11) . . . yes
O202 C208 N205 123.80(12) . . . yes
H310 C309 H311 108.00 . . . no
N205 C209 C210 113.43(11) . . . yes
N305 C309 H311 109.00 . . . no
C310 C309 H310 109.00 . . . no
N305 C309 H310 109.00 . . . no
C310 C309 H311 109.00 . . . no
C209 C210 C211 112.07(11) . . . no
C309 C310 H313 109.00 . . . no
C311 C310 H312 109.00 . . . no
C309 C310 H312 109.00 . . . no
H312 C310 H313 108.00 . . . no
C311 C310 H313 109.00 . . . no
C310 C311 H315 109.00 . . . no
C210 C211 C212 113.82(12) . . . no
C310 C311 H314 109.00 . . . no
H314 C311 H315 108.00 . . . no
C312 C311 H314 109.00 . . . no
C312 C311 H315 109.00 . . . no
H317 C312 H318 109.00 . . . no
C311 C312 H316 109.00 . . . no
C311 C312 H317 109.00 . . . no
C311 C312 H318 110.00 . . . no
H316 C312 H317 110.00 . . . no
H316 C312 H318 110.00 . . . no
C201 C202 H206 121.00 . . . no
C203 C202 H206 121.00 . . . no
C202 C203 H207 120.00 . . . no
C204 C203 H207 120.00 . . . no
C203 C204 H208 119.00 . . . no
C205 C204 H208 119.00 . . . no
C204 C205 H209 120.00 . . . no
C206 C205 H209 120.00 . . . no
N205 C209 H210 109.00 . . . no
N205 C209 H211 109.00 . . . no
C210 C209 H210 109.00 . . . no
C210 C209 H211 109.00 . . . no
H210 C209 H211 108.00 . . . no
C209 C210 H212 109.00 . . . no
C209 C210 H213 109.00 . . . no
C211 C210 H212 109.00 . . . no
C211 C210 H213 109.00 . . . no
H212 C210 H213 108.00 . . . no
C210 C211 H214 109.00 . . . no
C210 C211 H215 109.00 . . . no
C212 C211 H214 109.00 . . . no
C212 C211 H215 109.00 . . . no
H214 C211 H215 108.00 . . . no
C211 C212 H216 109.00 . . . no
C211 C212 H217 109.00 . . . no
C211 C212 H218 109.00 . . . no
H216 C212 H217 110.00 . . . no
H216 C212 H218 109.00 . . . no
H217 C212 H218 109.00 . . . no

loop_
_geom_bond_atom_site_label_1
_geom_bond_atom_site_label_2
_geom_bond_distance
_geom_bond_site_symmetry_1
_geom_bond_site_symmetry_2
_geom_bond_publ_flag
O101 N101 1.2538(13) . . yes
O102 C108 1.2351(17) . . yes
O201 N201 1.2545(14) . . yes
O202 C208 1.2364(17) . . yes
N101 C101 1.4100(16) . . yes
N101 N102 1.3123(15) . . yes
N102 C107 1.3735(16) . . yes
N103 C106 1.3701(17) . . yes
N103 C107 1.3150(16) . . yes
N104 C108 1.3930(18) . . yes
N104 C107 1.3717(17) . . yes
N105 C108 1.386(2) . . yes
N105 C109 1.459(2) . . yes
N104 H104 0.858(14) . . no
N105 H105 0.8800 . . no
N305 C309 1.501(10) . . yes
N305 C108 1.133(7) . . yes
N201 N202 1.3111(16) . . yes
N201 C201 1.4061(16) . . yes
N202 C207 1.3730(16) . . yes
N203 C206 1.3666(17) . . yes
N203 C207 1.3168(16) . . yes
N204 C207 1.3721(17) . . yes
N204 C208 1.3995(17) . . yes
N205 C209 1.4561(17) . . yes
N205 C208 1.3282(17) . . yes
N305 H305 0.8800 . . no
N204 H204 0.858(14) . . no
N205 H205 0.865(16) . . no
C101 C102 1.399(2) . . no
C101 C106 1.4013(17) . . no
C102 C103 1.370(2) . . no
C103 C104 1.398(2) . . no
C104 C105 1.372(2) . . no
C105 C106 1.4090(18) . . no
C109 C110 1.514(2) . . no
C110 C111 1.525(3) . . no
C111 C112 1.511(3) . . no
C102 H106 0.9500 . . no
C103 H107 0.9500 . . no
C104 H108 0.9500 . . no
C105 H109 0.9500 . . no
C109 H110 0.9900 . . no
C109 H111 0.9900 . . no
C110 H113 0.9900 . . no
C110 H112 0.9900 . . no
C111 H115 0.9900 . . no
C111 H114 0.9900 . . no
C112 H117 0.9800 . . no
C112 H116 0.9800 . . no
C112 H118 0.9800 . . no
C309 C310 1.481(10) . . no
C310 C311 1.562(12) . . no
C311 C312 1.462(14) . . no
C201 C206 1.3991(17) . . no
C201 C202 1.3997(19) . . no
C202 C203 1.371(2) . . no
C203 C204 1.4023(19) . . no
C204 C205 1.3718(19) . . no
C205 C206 1.4107(18) . . no
C309 H311 0.9900 . . no
C309 H310 0.9900 . . no
C209 C210 1.5175(18) . . no
C310 H312 0.9900 . . no
C210 C211 1.5227(18) . . no
C310 H313 0.9900 . . no
C211 C212 1.514(2) . . no
C311 H314 0.9900 . . no
C311 H315 0.9900 . . no
C312 H316 0.9800 . . no
C312 H317 0.9800 . . no
C312 H318 0.9800 . . no
C202 H206 0.9500 . . no
C203 H207 0.9500 . . no
C204 H208 0.9500 . . no
C205 H209 0.9500 . . no
C209 H210 0.9900 . . no
C209 H211 0.9900 . . no
C210 H212 0.9900 . . no
C210 H213 0.9900 . . no
C211 H214 0.9900 . . no
C211 H215 0.9900 . . no
C212 H216 0.9800 . . no
C212 H217 0.9800 . . no
C212 H218 0.9800 . . no

loop_
_geom_hbond_atom_site_label_D
_geom_hbond_atom_site_label_H
_geom_hbond_atom_site_label_A
_geom_hbond_distance_DH
_geom_hbond_distance_HA
_geom_hbond_distance_DA
_geom_hbond_angle_DHA
_geom_hbond_site_symmetry_A
_geom_hbond_publ_flag
N104 H104 O202 0.858(14) 1.966(14) 2.8228(16) 177.1(14) . yes
N105 H105 N103 0.88 2.00 2.674(2) 133 . yes
N204 H204 O102 0.858(14) 2.012(15) 2.8684(16) 175.9(16) . yes
N205 H205 N203 0.865(16) 1.974(15) 2.6950(17) 140.1(13) . yes
C104 H108 O201 0.95 2.40 3.2785(19) 154 2_646 yes
C204 H208 O101 0.95 2.48 3.3703(18) 155 2_655 yes
